data_7028069
loop_
_publ_author_name
'Chen, Zhong-Ning'
'Zhang, Hua-Xin'
'Yu, Kai-Bei'
'Zheng, Kang-Cheng'
'Cai, Hu'
'Kang, Bei-Sheng'

_publ_section_title
;
 Extended network via hydrogen bond linkages of zig-zag co-ordination
 chains [{Cu2(trans-oxen)(\m-OH)(\m-H2O)}n]n+ or
 [Cu2(trans-oxen)(\m-OCN)2]n
 [H2oxen&#x2005;=&#x2005;N,N&#x2032;-bis(2-aminoethyl)oxamide]
;
_journal_issue 7
_journal_name_full 'Journal of the Chemical Society, Dalton Transactions'
_journal_page_first 1133
_journal_paper_doi 10.1039/a708615f
_journal_year 1998
_chemical_formula_sum 'C3 H9.5 Br0.5 Cu N2 O3'
_chemical_formula_weight 225.12
_chemical_name_systematic
; 
 ? 
;
_space_group_IT_number 167
_symmetry_cell_setting rhombohedral
_symmetry_space_group_name_Hall '-R 3 2"c'
_symmetry_space_group_name_H-M 'R -3 c :H'
_atom_sites_solution_hydrogens geom
_atom_sites_solution_primary direct
_atom_sites_solution_secondary difmap
_audit_creation_method SHELXL
_cell_angle_alpha 90.00
_cell_angle_beta 90.00
_cell_angle_gamma 120.00
_cell_formula_units_Z 36
_cell_length_a 14.873(2)
_cell_length_b 14.873(2)
_cell_length_c 34.872(7)
_cell_measurement_reflns_used 32
_cell_measurement_temperature 291(2)
_cell_measurement_theta_max 18.27
_cell_measurement_theta_min 2.77
_cell_volume 6680.4(18)
_computing_cell_refinement 'Siemens XSCANS'
_computing_data_collection 'Siemens XSCANS'
_computing_data_reduction 'Siemens SHELXTL'
_computing_molecular_graphics 'Siemens SHELXTL'
_computing_publication_material 'Siemens SHELXTL'
_computing_structure_refinement 'SHELXL-93 (Sheldrick, 1993)'
_computing_structure_solution 'SHELXS-86 (Sheldrick, 1990)'
_diffrn_ambient_temperature 291(2)
_diffrn_measurement_device 'Siemens P4'
_diffrn_measurement_method '\w scans'
_diffrn_radiation_monochromator graphite
_diffrn_radiation_source 'fine-focus sealed tube'
_diffrn_radiation_type MoK\a
_diffrn_radiation_wavelength 0.71073
_diffrn_reflns_av_R_equivalents 0.0307
_diffrn_reflns_av_sigmaI/netI 0.0482
_diffrn_reflns_limit_h_max 17
_diffrn_reflns_limit_h_min 0
_diffrn_reflns_limit_k_max 1
_diffrn_reflns_limit_k_min -17
_diffrn_reflns_limit_l_max 41
_diffrn_reflns_limit_l_min 0
_diffrn_reflns_number 2733
_diffrn_reflns_theta_max 25.00
_diffrn_reflns_theta_min 1.97
_diffrn_standards_decay_% 2.55
_diffrn_standards_interval_count 97
_diffrn_standards_number 3
_exptl_absorpt_coefficient_mu 5.582
_exptl_absorpt_correction_T_max 0.9923
_exptl_absorpt_correction_T_min 0.6269
_exptl_absorpt_correction_type empirical
_exptl_crystal_density_diffrn 2.015
_exptl_crystal_F_000 4032
_exptl_crystal_size_max 0.60
_exptl_crystal_size_mid 0.60
_exptl_crystal_size_min 0.44
_refine_diff_density_max 0.681
_refine_diff_density_min -0.399
_refine_diff_density_rms 0.108
_refine_ls_extinction_coef 0.00017(4)
_refine_ls_extinction_expression Fc^*^=kFc[1+0.001xFc^2^\l^3^/sin(2\q)]^-1/4^
_refine_ls_extinction_method SHELXL
_refine_ls_goodness_of_fit_all 0.909
_refine_ls_goodness_of_fit_obs 1.020
_refine_ls_matrix_type full
_refine_ls_number_parameters 93
_refine_ls_number_reflns 1323
_refine_ls_number_restraints 1
_refine_ls_restrained_S_all 0.910
_refine_ls_restrained_S_obs 1.022
_refine_ls_R_factor_all 0.0545
_refine_ls_R_factor_obs 0.0349
_refine_ls_shift/esd_max 0.008
_refine_ls_shift/esd_mean 0.000
_refine_ls_structure_factor_coef Fsqd
_refine_ls_weighting_details 'w=1/[\s^2^(Fo^2^)+(0.0540P)^2^+0.0000P] where P=(Fo^2^+2Fc^2^)/3'
_refine_ls_weighting_scheme calc
_refine_ls_wR_factor_all 0.0866
_refine_ls_wR_factor_obs 0.0820
_reflns_number_observed 965
_reflns_number_total 1323
_reflns_observed_criterion >2sigma(I)
_cod_data_source_file f708615sup1.cif
_cod_data_source_block y475
_cod_depositor_comments
;
The following automatic conversions were performed:

'_symmetry_cell_setting' value 'Rhombohedral' changed to
'rhombohedral' according to
/home/saulius/struct/CIF-dictionaries/cif_core.dic dictionary named
'cif_core.dic' version 2.4.2 from 2011-04-26.

Automatic conversion script
Id: cif_fix_values 1891 2012-01-12 08:04:46Z andrius 

The following automatic conversions were performed:

'_refine_ls_weighting_scheme' value 'calc
w=1/[\s^2^(Fo^2^)+(0.0540P)^2^+0.0000P] where P=(Fo^2^+2Fc^2^)/3' was
changed to 'calc'. New tag '_refine_ls_weighting_details' was
created. The value of the new tag was set to
'w=1/[\s^2^(Fo^2^)+(0.0540P)^2^+0.0000P] where P=(Fo^2^+2Fc^2^)/3'.

Automatic conversion script
Id: cif_fix_values 3143 2015-03-26 13:38:13Z robertas 
;
_cod_original_cell_volume 6680.2(19)
_cod_original_sg_symbol_H-M R-3c
_cod_original_formula_sum 'C3 H9.50 Br0.50 Cu N2 O3'
_cod_database_code 7028069

loop_
_symmetry_equiv_pos_as_xyz
'x, y, z'
'-y, x-y, z'
'-x+y, -x, z'
'y, x, -z+1/2'
'x-y, -y, -z+1/2'
'-x, -x+y, -z+1/2'
'x+2/3, y+1/3, z+1/3'
'-y+2/3, x-y+1/3, z+1/3'
'-x+y+2/3, -x+1/3, z+1/3'
'y+2/3, x+1/3, -z+5/6'
'x-y+2/3, -y+1/3, -z+5/6'
'-x+2/3, -x+y+1/3, -z+5/6'
'x+1/3, y+2/3, z+2/3'
'-y+1/3, x-y+2/3, z+2/3'
'-x+y+1/3, -x+2/3, z+2/3'
'y+1/3, x+2/3, -z+7/6'
'x-y+1/3, -y+2/3, -z+7/6'
'-x+1/3, -x+y+2/3, -z+7/6'
'-x, -y, -z'
'y, -x+y, -z'
'x-y, x, -z'
'-y, -x, z-1/2'
'-x+y, y, z-1/2'
'x, x-y, z-1/2'
'-x+2/3, -y+1/3, -z+1/3'
'y+2/3, -x+y+1/3, -z+1/3'
'x-y+2/3, x+1/3, -z+1/3'
'-y+2/3, -x+1/3, z-1/6'
'-x+y+2/3, y+1/3, z-1/6'
'x+2/3, x-y+1/3, z-1/6'
'-x+1/3, -y+2/3, -z+2/3'
'y+1/3, -x+y+2/3, -z+2/3'
'x-y+1/3, x+2/3, -z+2/3'
'-y+1/3, -x+2/3, z+1/6'
'-x+y+1/3, y+2/3, z+1/6'
'x+1/3, x-y+2/3, z+1/6'

loop_
_atom_site_aniso_label
_atom_site_aniso_U_11
_atom_site_aniso_U_22
_atom_site_aniso_U_33
_atom_site_aniso_U_23
_atom_site_aniso_U_13
_atom_site_aniso_U_12
Cu 0.0285(4) 0.0313(4) 0.0277(3) 0.0091(3) 0.0115(2) 0.0189(3)
O1 0.030(2) 0.033(2) 0.030(2) 0.0124(15) 0.0115(15) 0.020(2)
O2 0.022(2) 0.022(2) 0.020(2) -0.0036(9) 0.0036(9) 0.008(2)
O3 0.162(6) 0.070(3) 0.079(4) 0.003(3) 0.007(3) 0.074(4)
O4 0.045(3) 0.045(3) 0.057(4) -0.005(2) 0.005(2) 0.015(3)
N1 0.029(2) 0.031(2) 0.030(2) 0.011(2) 0.010(2) 0.019(2)
N2 0.031(2) 0.039(3) 0.054(3) 0.006(2) 0.008(2) 0.024(2)
C1 0.019(2) 0.021(2) 0.022(2) 0.004(2) 0.003(2) 0.007(2)
C2 0.041(3) 0.053(3) 0.045(3) 0.027(3) 0.014(3) 0.029(3)
C3 0.189(10) 0.182(9) 0.055(5) 0.071(5) 0.066(5) 0.172(9)
Br1 0.0472(4) 0.0472(4) 0.0528(7) 0.000 0.000 0.0236(2)
Br2 0.1036(10) 0.1036(10) 0.0472(11) 0.000 0.000 0.0518(5)

loop_
_atom_site_label
_atom_site_type_symbol
_atom_site_fract_x
_atom_site_fract_y
_atom_site_fract_z
_atom_site_U_iso_or_equiv
_atom_site_thermal_displace_type
_atom_site_occupancy
_atom_site_calc_flag
_atom_site_refinement_flags
Cu Cu 0.51821(4) -0.16253(4) 0.87224(2) 0.0274(2) Uani 1 d .
O1 O 0.7305(2) -0.0984(2) 0.79112(9) 0.0291(7) Uani 1 d .
O2 O 0.4390(3) -0.2277(3) 0.9167 0.0231(10) Uani 1 d S
O3 O 0.6335(5) 0.1678(4) 0.90834(14) 0.097(2) Uani 1 d .
O4 O 0.6543(4) -0.0124(4) 0.9167 0.0527(14) Uani 1 d SD
N1 N 0.5978(3) -0.1028(3) 0.82704(11) 0.0287(9) Uani 1 d .
N2 N 0.4641(3) -0.0655(3) 0.86105(13) 0.0385(11) Uani 1 d .
H2C H 0.3942(3) -0.1008(3) 0.86173(13) 0.046 Uiso 1 calc R
H2D H 0.4869(3) -0.0155(3) 0.87906(13) 0.046 Uiso 1 calc R
C1 C 0.6661(3) -0.1290(3) 0.81883(12) 0.0225(10) Uani 1 d .
C2 C 0.5763(4) -0.0334(4) 0.80548(15) 0.0435(14) Uani 1 d .
H2E H 0.5523(4) -0.0613(4) 0.78000(15) 0.052 Uiso 1 calc R
H2F H 0.6392(4) 0.0335(4) 0.80288(15) 0.052 Uiso 1 calc R
C3 C 0.4978(7) -0.0207(7) 0.8250(2) 0.107(4) Uani 1 d .
H3A H 0.5238(7) 0.0532(7) 0.8276(2) 0.129 Uiso 1 calc R
H3B H 0.4375(7) -0.0480(7) 0.8084(2) 0.129 Uiso 1 calc R
Br1 Br 0.6667 0.3333 0.98338(3) 0.0491(3) Uani 1 d S
Br2 Br 0.6667 0.3333 0.8333 0.0848(6) Uani 1 d S
H4OA H 0.7202(30) 0.0046(51) 0.9201(23) 0.104(30) Uiso 1 d D

loop_
_atom_type_symbol
_atom_type_description
_atom_type_scat_dispersion_real
_atom_type_scat_dispersion_imag
_atom_type_scat_source
C C 0.0033 0.0016 'International Tables Vol C Tables 4.2.6.8 and 6.1.1.4'
H H 0.0000 0.0000 'International Tables Vol C Tables 4.2.6.8 and 6.1.1.4'
N N 0.0061 0.0033 'International Tables Vol C Tables 4.2.6.8 and 6.1.1.4'
O O 0.0106 0.0060 'International Tables Vol C Tables 4.2.6.8 and 6.1.1.4'
Cu Cu 0.3201 1.2651 'International Tables Vol C Tables 4.2.6.8 and 6.1.1.4'
Br Br -0.2901 2.4595 'International Tables Vol C Tables 4.2.6.8 and 6.1.1.4'

loop_
_geom_angle_atom_site_label_1
_geom_angle_atom_site_label_2
_geom_angle_atom_site_label_3
_geom_angle
_geom_angle_site_symmetry_1
_geom_angle_site_symmetry_3
O2 Cu N1 177.38(13) . .
O2 Cu N2 98.97(12) . .
N1 Cu N2 83.3(2) . .
O2 Cu O1 94.26(8) . 31_646
N1 Cu O1 83.63(14) . 31_646
N2 Cu O1 165.82(15) . 31_646
C1 O1 Cu 108.8(3) . 31_646
Cu O2 Cu 110.9(2) 10_546 .
C1 N1 C2 126.4(4) . .
C1 N1 Cu 116.3(3) . .
C2 N1 Cu 117.3(3) . .
C3 N2 Cu 109.9(3) . .
O1 C1 N1 128.8(4) . .
O1 C1 C1 119.0(5) . 31_646
N1 C1 C1 112.2(5) . 31_646
N1 C2 C3 109.4(4) . .
N2 C3 C2 119.0(5) . .

loop_
_geom_bond_atom_site_label_1
_geom_bond_atom_site_label_2
_geom_bond_distance
_geom_bond_site_symmetry_2
Cu O2 1.894(2) .
Cu N1 1.903(4) .
Cu N2 2.011(4) .
Cu O1 2.028(3) 31_646
O1 C1 1.274(5) .
O1 Cu 2.028(3) 31_646
O2 Cu 1.894(2) 10_546
N1 C1 1.289(6) .
N1 C2 1.436(6) .
N2 C3 1.393(7) .
C1 C1 1.516(8) 31_646
C2 C3 1.444(7) .

loop_
_geom_torsion_atom_site_label_1
_geom_torsion_atom_site_label_2
_geom_torsion_atom_site_label_3
_geom_torsion_atom_site_label_4
_geom_torsion
_geom_torsion_site_symmetry_1
_geom_torsion_site_symmetry_4
N1 Cu O2 Cu 126.0(31) . 10_546
N2 Cu O2 Cu -85.05(13) . 10_546
O1 Cu O2 Cu 89.83(10) 31_646 10_546
O2 Cu N1 C1 -37.5(33) . .
N2 Cu N1 C1 173.3(4) . .
O1 Cu N1 C1 -1.3(3) 31_646 .
O2 Cu N1 C2 142.5(30) . .
N2 Cu N1 C2 -6.7(4) . .
O1 Cu N1 C2 178.8(4) 31_646 .
O2 Cu N2 C3 -169.4(5) . .
N1 Cu N2 C3 9.2(5) . .
O1 Cu N2 C3 31.9(10) 31_646 .
Cu O1 C1 N1 -179.4(4) 31_646 .
Cu O1 C1 C1 2.3(6) 31_646 31_646
C2 N1 C1 O1 2.0(8) . .
Cu N1 C1 O1 -178.0(4) . .
C2 N1 C1 C1 -179.7(5) . 31_646
Cu N1 C1 C1 0.4(6) . 31_646
C1 N1 C2 C3 -177.4(6) . .
Cu N1 C2 C3 2.5(7) . .
Cu N2 C3 C2 -10.9(10) . .
N1 C2 C3 N2 5.9(11) . .
